data_4328938
loop_
_publ_author_name
'Ana M. Felix'
'Diane A. Dickie'
'Ian S. Horne'
'Giang Page'
'Richard A. Kemp'

_publ_contact_author_address
;Department of Chemistry and Chemical Biology
University of New Mexico
Albuquerque, NM, 87131
;
_publ_contact_author_email rakemp@unm.edu
_publ_contact_author_name 'Kemp, Richard A.'
_publ_contact_author_phone 1-505-272-7609
_publ_section_title
;
 Addition of Aluminum and Gallium Species to Aromatic and
 Alkyl-Substituted 1,4-Diaza-1,3-butadiene Ligands
;
_journal_name_full 'Inorganic Chemistry'
_journal_page_first 4650
_journal_page_last 4662
_journal_paper_doi 10.1021/ic202583w
_journal_volume 51
_journal_year 2012
_chemical_formula_sum 'C28 H42 Al Cl N2'
_chemical_formula_weight 469.07
_space_group_IT_number 62
_symmetry_cell_setting orthorhombic
_symmetry_space_group_name_Hall '-P 2ac 2n'
_symmetry_space_group_name_H-M 'P n m a'
_atom_sites_solution_hydrogens geom
_atom_sites_solution_primary direct
_atom_sites_solution_secondary difmap
_audit_creation_method SHELXL-97
_cell_angle_alpha 90.00
_cell_angle_beta 90.00
_cell_angle_gamma 90.00
_cell_formula_units_Z 4
_cell_length_a 12.4112(4)
_cell_length_b 21.4045(7)
_cell_length_c 10.5492(4)
_cell_measurement_reflns_used 5052
_cell_measurement_temperature 223(2)
_cell_measurement_theta_max 29.71
_cell_measurement_theta_min 2.71
_cell_volume 2802.45(17)
_computing_cell_refinement 'Bruker SAINT'
_computing_data_collection 'Bruker APEX2'
_computing_data_reduction 'Bruker SAINT'
_computing_molecular_graphics 'Bruker SHELXTL'
_computing_publication_material 'Bruker SHELXTL'
_computing_structure_refinement 'SHELXL-97 (Sheldrick, 2008)'
_computing_structure_solution 'SHELXS-97 (Sheldrick, 2008)'
_diffrn_ambient_temperature 223(2)
_diffrn_measured_fraction_theta_full 0.994
_diffrn_measured_fraction_theta_max 0.994
_diffrn_measurement_device_type 'Bruker APEX-II CCD'
_diffrn_measurement_method '\f and \w scans'
_diffrn_radiation_monochromator graphite
_diffrn_radiation_source 'fine-focus sealed tube'
_diffrn_radiation_type MoK\a
_diffrn_radiation_wavelength 0.71073
_diffrn_reflns_av_R_equivalents 0.0482
_diffrn_reflns_av_sigmaI/netI 0.0249
_diffrn_reflns_limit_h_max 15
_diffrn_reflns_limit_h_min -15
_diffrn_reflns_limit_k_max 26
_diffrn_reflns_limit_k_min -23
_diffrn_reflns_limit_l_max 13
_diffrn_reflns_limit_l_min -13
_diffrn_reflns_number 36578
_diffrn_reflns_theta_full 27.09
_diffrn_reflns_theta_max 27.09
_diffrn_reflns_theta_min 2.71
_exptl_absorpt_coefficient_mu 0.185
_exptl_absorpt_correction_T_max 0.9640
_exptl_absorpt_correction_T_min 0.9467
_exptl_absorpt_correction_type multi-scan
_exptl_absorpt_process_details 'Bruker, SADABS'
_exptl_crystal_colour colourless
_exptl_crystal_density_diffrn 1.112
_exptl_crystal_description block
_exptl_crystal_F_000 1016
_exptl_crystal_size_max 0.30
_exptl_crystal_size_mid 0.30
_exptl_crystal_size_min 0.20
_refine_diff_density_max 0.249
_refine_diff_density_min -0.241
_refine_diff_density_rms 0.043
_refine_ls_extinction_method none
_refine_ls_goodness_of_fit_ref 1.195
_refine_ls_hydrogen_treatment mixed
_refine_ls_matrix_type full
_refine_ls_number_parameters 178
_refine_ls_number_reflns 3161
_refine_ls_number_restraints 0
_refine_ls_restrained_S_all 1.195
_refine_ls_R_factor_all 0.0621
_refine_ls_R_factor_gt 0.0506
_refine_ls_shift/su_max 0.000
_refine_ls_shift/su_mean 0.000
_refine_ls_structure_factor_coef Fsqd
_refine_ls_weighting_details 'calc w=1/[\s^2^(Fo^2^)+(0.0356P)^2^+1.5750P] where P=(Fo^2^+2Fc^2^)/3'
_refine_ls_weighting_scheme calc
_refine_ls_wR_factor_gt 0.1243
_refine_ls_wR_factor_ref 0.1295
_reflns_number_gt 2646
_reflns_number_total 3161
_reflns_threshold_expression >2sigma(I)
_cod_data_source_file ic202583w_si_002_03.cif
_cod_data_source_block 2
_cod_depositor_comments
;
The following automatic conversions were performed:

data name '_iucr_refine_instruction_details' was replaced with
'_iucr_refine_instructions_details' as specified in the replacement
file 'data/replacement-values/replacement_tags.lst'.

Automatic conversion script
Id: cif_correct_tags 9268 2022-04-12 08:56:07Z antanas 
;
_cod_database_code 4328938

loop_
_symmetry_equiv_pos_as_xyz
'x, y, z'
'x+1/2, -y+1/2, -z+1/2'
'-x, y+1/2, -z'
'-x+1/2, -y, z+1/2'
'-x, -y, -z'
'-x-1/2, y-1/2, z-1/2'
'x, -y-1/2, z'
'x-1/2, y, -z-1/2'

loop_
_atom_site_label
_atom_site_type_symbol
_atom_site_fract_x
_atom_site_fract_y
_atom_site_fract_z
_atom_site_U_iso_or_equiv
_atom_site_adp_type
_atom_site_occupancy
_atom_site_symmetry_multiplicity
_atom_site_calc_flag
_atom_site_refinement_flags
Al1 Al 0.32200(7) 0.7500 0.68408(9) 0.0418(2) Uani 1 2 d S
Cl1 Cl 0.3364(3) 0.7500 0.8821(3) 0.0597(7) Uani 0.655(4) 2 d SP
Cl1A Cl 0.1642(8) 0.7500 0.6487(13) 0.0455(13) Uani 0.345(4) 2 d SP
N1 N 0.41073(11) 0.68989(7) 0.60477(14) 0.0325(3) Uani 1 1 d .
C1 C 0.39131(13) 0.62419(8) 0.58507(17) 0.0329(4) Uani 1 1 d .
C2 C 0.33805(14) 0.60571(9) 0.47349(18) 0.0386(4) Uani 1 1 d .
C3 C 0.31660(16) 0.54241(10) 0.4573(2) 0.0478(5) Uani 1 1 d .
H3 H 0.2807 0.5290 0.3836 0.057 Uiso 1 1 calc R
C4 C 0.34662(17) 0.49913(10) 0.5463(2) 0.0520(6) Uani 1 1 d .
H4 H 0.3312 0.4566 0.5334 0.062 Uiso 1 1 calc R
C5 C 0.39937(16) 0.51794(10) 0.6546(2) 0.0466(5) Uani 1 1 d .
H5 H 0.4197 0.4879 0.7151 0.056 Uiso 1 1 calc R
C6 C 0.42326(14) 0.58065(9) 0.67639(18) 0.0363(4) Uani 1 1 d .
C7 C 0.48277(15) 0.59926(10) 0.79584(18) 0.0406(5) Uani 1 1 d .
H7 H 0.4884 0.6454 0.7967 0.049 Uiso 1 1 calc R
C8 C 0.4230(2) 0.57945(13) 0.9150(2) 0.0665(7) Uani 1 1 d .
H8A H 0.3509 0.5970 0.9140 0.100 Uiso 1 1 calc R
H8B H 0.4613 0.5945 0.9891 0.100 Uiso 1 1 calc R
H8C H 0.4185 0.5342 0.9181 0.100 Uiso 1 1 calc R
C9 C 0.59735(19) 0.57266(13) 0.7957(3) 0.0657(7) Uani 1 1 d .
H9A H 0.5942 0.5274 0.7977 0.099 Uiso 1 1 calc R
H9B H 0.6358 0.5877 0.8697 0.099 Uiso 1 1 calc R
H9C H 0.6346 0.5861 0.7196 0.099 Uiso 1 1 calc R
C10 C 0.30474(17) 0.65166(11) 0.3715(2) 0.0493(5) Uani 1 1 d .
H10 H 0.3206 0.6942 0.4033 0.059 Uiso 1 1 calc R
C11 C 0.3695(3) 0.64212(17) 0.2506(3) 0.0883(10) Uani 1 1 d .
H11A H 0.3503 0.6024 0.2127 0.132 Uiso 1 1 calc R
H11B H 0.4458 0.6423 0.2706 0.132 Uiso 1 1 calc R
H11C H 0.3538 0.6756 0.1915 0.132 Uiso 1 1 calc R
C12 C 0.1842(2) 0.64849(15) 0.3428(3) 0.0781(8) Uani 1 1 d .
H12A H 0.1667 0.6076 0.3087 0.117 Uiso 1 1 calc R
H12B H 0.1657 0.6804 0.2812 0.117 Uiso 1 1 calc R
H12C H 0.1437 0.6554 0.4201 0.117 Uiso 1 1 calc R
C13 C 0.50167(14) 0.71514(9) 0.55399(18) 0.0331(4) Uani 1 1 d .
H13A H 0.522(3) 0.699(2) 0.468(4) 0.040 Uiso 0.50 1 d P
H13B H 0.573(3) 0.7008(18) 0.596(4) 0.040 Uiso 0.50 1 d P
C14 C 0.5881(3) 0.6822(2) 0.4905(5) 0.0523(11) Uani 0.50 1 d P
H14A H 0.6415 0.6693 0.5523 0.078 Uiso 0.50 1 calc PR
H14B H 0.6216 0.7097 0.4287 0.078 Uiso 0.50 1 calc PR
H14C H 0.5593 0.6457 0.4478 0.078 Uiso 0.50 1 calc PR
C15 C 0.1676(17) 0.7500 0.626(2) 0.053(7) Uani 0.655(4) 2 d SP
H15A H 0.1282 0.7174 0.6697 0.079 Uiso 0.328(2) 1 calc PR
H15B H 0.1650 0.7424 0.5351 0.079 Uiso 0.328(2) 1 calc PR
H15C H 0.1352 0.7902 0.6441 0.079 Uiso 0.328(2) 1 calc PR
C15A C 0.313(2) 0.7500 0.860(2) 0.087(11) Uani 0.345(4) 2 d SP
H15D H 0.2657 0.7168 0.8879 0.130 Uiso 0.172(2) 1 calc PR
H15E H 0.2855 0.7899 0.8892 0.130 Uiso 0.172(2) 1 calc PR
H15F H 0.3846 0.7434 0.8959 0.130 Uiso 0.172(2) 1 calc PR

loop_
_atom_site_aniso_label
_atom_site_aniso_U_11
_atom_site_aniso_U_22
_atom_site_aniso_U_33
_atom_site_aniso_U_23
_atom_site_aniso_U_13
_atom_site_aniso_U_12
Al1 0.0364(4) 0.0379(5) 0.0511(5) 0.000 0.0191(4) 0.000
Cl1 0.0562(17) 0.0908(14) 0.0322(11) 0.000 0.0099(11) 0.000
Cl1A 0.026(2) 0.057(3) 0.053(2) 0.000 0.0025(17) 0.000
N1 0.0288(7) 0.0320(8) 0.0369(8) -0.0045(6) 0.0005(6) 0.0005(6)
C1 0.0258(8) 0.0326(10) 0.0402(9) -0.0063(8) 0.0043(7) 0.0002(7)
C2 0.0320(9) 0.0430(11) 0.0408(10) -0.0094(9) 0.0028(8) -0.0015(8)
C3 0.0432(11) 0.0494(13) 0.0508(11) -0.0184(10) -0.0008(9) -0.0062(9)
C4 0.0519(12) 0.0350(11) 0.0691(14) -0.0137(11) 0.0004(11) -0.0080(9)
C5 0.0463(11) 0.0338(11) 0.0596(13) 0.0001(10) 0.0005(10) -0.0005(9)
C6 0.0310(9) 0.0338(10) 0.0439(10) -0.0041(8) 0.0014(8) 0.0004(7)
C7 0.0410(10) 0.0376(11) 0.0434(10) 0.0005(8) -0.0039(8) 0.0024(8)
C8 0.0785(17) 0.0747(18) 0.0462(13) 0.0052(12) 0.0018(12) -0.0101(14)
C9 0.0508(13) 0.0744(18) 0.0720(16) -0.0126(13) -0.0190(12) 0.0159(12)
C10 0.0512(12) 0.0557(14) 0.0408(11) -0.0070(10) -0.0081(9) -0.0030(10)
C11 0.097(2) 0.119(3) 0.0490(14) 0.0118(17) 0.0111(15) 0.010(2)
C12 0.0598(16) 0.089(2) 0.085(2) 0.0026(17) -0.0281(14) 0.0014(14)
C13 0.0271(8) 0.0376(10) 0.0345(9) -0.0035(8) 0.0027(7) -0.0010(7)
C14 0.037(2) 0.045(3) 0.075(3) -0.009(2) 0.020(2) 0.0018(18)
C15 0.028(5) 0.057(7) 0.074(13) 0.000 0.017(6) 0.000
C15A 0.028(8) 0.20(3) 0.029(10) 0.000 -0.002(6) 0.000

loop_
_atom_type_symbol
_atom_type_description
_atom_type_scat_dispersion_real
_atom_type_scat_dispersion_imag
_atom_type_scat_source
C C 0.0033 0.0016 'International Tables Vol C Tables 4.2.6.8 and 6.1.1.4'
H H 0.0000 0.0000 'International Tables Vol C Tables 4.2.6.8 and 6.1.1.4'
N N 0.0061 0.0033 'International Tables Vol C Tables 4.2.6.8 and 6.1.1.4'
Al Al 0.0645 0.0514 'International Tables Vol C Tables 4.2.6.8 and 6.1.1.4'
Cl Cl 0.1484 0.1585 'International Tables Vol C Tables 4.2.6.8 and 6.1.1.4'

loop_
_geom_angle_atom_site_label_1
_geom_angle_atom_site_label_2
_geom_angle_atom_site_label_3
_geom_angle
_geom_angle_site_symmetry_1
_geom_angle_site_symmetry_3
C15A Al1 N1 118.4(5) . 7_575
C15A Al1 N1 118.4(5) . .
N1 Al1 N1 85.87(9) 7_575 .
C15A Al1 Cl1A 97.5(9) . .
N1 Al1 Cl1A 119.3(3) 7_575 .
N1 Al1 Cl1A 119.3(3) . .
C15A Al1 C15 104.5(10) . .
N1 Al1 C15 114.8(5) 7_575 .
N1 Al1 C15 114.8(5) . .
Cl1A Al1 C15 7.0(11) . .
C15A Al1 Cl1 8.2(8) . .
N1 Al1 Cl1 113.05(9) 7_575 .
N1 Al1 Cl1 113.05(9) . .
Cl1A Al1 Cl1 105.7(4) . .
C15 Al1 Cl1 112.7(7) . .
C13 N1 C1 117.98(14) . .
C13 N1 Al1 112.78(12) . .
C1 N1 Al1 129.10(11) . .
C6 C1 C2 121.49(17) . .
C6 C1 N1 120.24(16) . .
C2 C1 N1 118.26(16) . .
C3 C2 C1 117.82(19) . .
C3 C2 C10 119.52(18) . .
C1 C2 C10 122.66(17) . .
C4 C3 C2 121.45(19) . .
C4 C3 H3 119.3 . .
C2 C3 H3 119.3 . .
C3 C4 C5 120.0(2) . .
C3 C4 H4 120.0 . .
C5 C4 H4 120.0 . .
C4 C5 C6 121.3(2) . .
C4 C5 H5 119.4 . .
C6 C5 H5 119.4 . .
C5 C6 C1 117.92(18) . .
C5 C6 C7 119.62(18) . .
C1 C6 C7 122.46(17) . .
C6 C7 C8 112.13(17) . .
C6 C7 C9 110.75(17) . .
C8 C7 C9 110.5(2) . .
C6 C7 H7 107.8 . .
C8 C7 H7 107.8 . .
C9 C7 H7 107.8 . .
C7 C8 H8A 109.5 . .
C7 C8 H8B 109.5 . .
H8A C8 H8B 109.5 . .
C7 C8 H8C 109.5 . .
H8A C8 H8C 109.5 . .
H8B C8 H8C 109.5 . .
C7 C9 H9A 109.5 . .
C7 C9 H9B 109.5 . .
H9A C9 H9B 109.5 . .
C7 C9 H9C 109.5 . .
H9A C9 H9C 109.5 . .
H9B C9 H9C 109.5 . .
C2 C10 C11 111.3(2) . .
C2 C10 C12 112.3(2) . .
C11 C10 C12 110.2(2) . .
C2 C10 H10 107.6 . .
C11 C10 H10 107.6 . .
C12 C10 H10 107.6 . .
C10 C11 H11A 109.5 . .
C10 C11 H11B 109.5 . .
H11A C11 H11B 109.5 . .
C10 C11 H11C 109.5 . .
H11A C11 H11C 109.5 . .
H11B C11 H11C 109.5 . .
C10 C12 H12A 109.5 . .
C10 C12 H12B 109.5 . .
H12A C12 H12B 109.5 . .
C10 C12 H12C 109.5 . .
H12A C12 H12C 109.5 . .
H12B C12 H12C 109.5 . .
N1 C13 C14 127.1(2) . .
N1 C13 C13 113.39(10) . 7_575
C14 C13 C13 119.10(19) . 7_575
N1 C13 H13A 115(2) . .
C13 C13 H13A 110(2) 7_575 .
N1 C13 H13B 115(2) . .
C14 C13 H13B 55(2) . .
C13 C13 H13B 107(2) 7_575 .
H13A C13 H13B 94(3) . .
C13 C14 H13B 45(2) . .
H13A C14 H13B 88(3) . .
C13 C14 H14A 109.5 . .
H13A C14 H14A 152.4 . .
H13B C14 H14A 65.1 . .
C13 C14 H14B 109.5 . .
H13A C14 H14B 88.6 . .
H13B C14 H14B 119.5 . .
H14A C14 H14B 109.5 . .
C13 C14 H14C 109.5 . .
H13A C14 H14C 82.2 . .
H13B C14 H14C 129.7 . .
H14A C14 H14C 109.5 . .
H14B C14 H14C 109.5 . .
Al1 C15 H15A 109.5 . .
Al1 C15 H15B 109.5 . .
H15A C15 H15B 109.5 . .
Al1 C15 H15C 109.5 . .
H15A C15 H15C 109.5 . .
H15B C15 H15C 109.5 . .
Al1 C15A H15D 109.5 . .
Al1 C15A H15E 109.5 . .
H15D C15A H15E 109.5 . .
Al1 C15A H15F 109.5 . .
H15D C15A H15F 109.5 . .
H15E C15A H15F 109.5 . .

loop_
_geom_bond_atom_site_label_1
_geom_bond_atom_site_label_2
_geom_bond_distance
_geom_bond_site_symmetry_2
Al1 C15A 1.86(2) .
Al1 N1 1.8890(15) 7_575
Al1 N1 1.8890(15) .
Al1 Cl1A 1.994(9) .
Al1 C15 2.01(2) .
Al1 Cl1 2.097(4) .
N1 C13 1.361(2) .
N1 C1 1.442(2) .
C1 C6 1.398(3) .
C1 C2 1.407(3) .
C2 C3 1.391(3) .
C2 C10 1.515(3) .
C3 C4 1.371(3) .
C3 H3 0.9400 .
C4 C5 1.377(3) .
C4 H4 0.9400 .
C5 C6 1.394(3) .
C5 H5 0.9400 .
C6 C7 1.514(3) .
C7 C8 1.520(3) .
C7 C9 1.532(3) .
C7 H7 0.9900 .
C8 H8A 0.9700 .
C8 H8B 0.9700 .
C8 H8C 0.9700 .
C9 H9A 0.9700 .
C9 H9B 0.9700 .
C9 H9C 0.9700 .
C10 C11 1.521(3) .
C10 C12 1.528(3) .
C10 H10 0.9900 .
C11 H11A 0.9700 .
C11 H11B 0.9700 .
C11 H11C 0.9700 .
C12 H12A 0.9700 .
C12 H12B 0.9700 .
C12 H12C 0.9700 .
C13 C14 1.448(4) .
C13 C13 1.492(4) 7_575
C13 H13A 1.00(4) .
C13 H13B 1.03(4) .
C14 H13A 0.93(4) .
C14 H13B 1.20(4) .
C14 H14A 0.9700 .
C14 H14B 0.9700 .
C14 H14C 0.9700 .
C15 H15A 0.9700 .
C15 H15B 0.9700 .
C15 H15C 0.9700 .
C15A H15D 0.9700 .
C15A H15E 0.9700 .
C15A H15F 0.9700 .
